data_7152625
loop_
_publ_author_name
'Lari, Alberth'
'Pitak, Matuesz B.'
'Coles, Simon J.'
'Rees, Gregory J.'
'Day, Stephen P.'
'Smith, Mark E.'
'Hanna, John V.'
'Wallis, John D.'

_publ_section_title
;
 Models for incomplete nucleophilic attack on a protonated carbonyl group
 and electron-deficient alkenes: salts and zwitterions from
 1-dimethylamino-naphthalene-8-carbaldehyde.
;
_journal_issue 38
_journal_name_full 'Organic &amp; biomolecular chemistry'
_journal_page_first 7763
_journal_page_last 7779
_journal_paper_doi 10.1039/c2ob25929j
_journal_volume 10
_journal_year 2012
_chemical_formula_moiety 'C13 H14 N O, C2 F3 O2 '
_chemical_formula_sum 'C15 H14 F3 N O3'
_chemical_formula_weight 313.27
_chemical_name_systematic
;
2-Hydroxy-1,1-dimethyl-1,2-dihydrobenzo[cd]indol-1-ium trifluoroacetate
;
_space_group_IT_number 2
_symmetry_cell_setting triclinic
_symmetry_space_group_name_Hall '-P 1'
_symmetry_space_group_name_H-M 'P -1'
_atom_sites_solution_hydrogens geom
_atom_sites_solution_primary direct
_atom_sites_solution_secondary difmap
_audit_creation_method SHELXL-97
_cell_angle_alpha 103.171(2)
_cell_angle_beta 93.108(2)
_cell_angle_gamma 106.795(2)
_cell_formula_units_Z 4
_cell_length_a 8.6837(3)
_cell_length_b 12.8490(4)
_cell_length_c 13.8588(5)
_cell_measurement_reflns_used 61102
_cell_measurement_temperature 120(2)
_cell_measurement_theta_max 27.48
_cell_measurement_theta_min 2.91
_cell_volume 1429.42(9)
_computing_cell_refinement 'DENZO (Otwinowski & Minor, 1997) & COLLECT (Hooft, R.W.W., 1998)'
_computing_data_collection 'COLLECT (Hooft, R.W.W., 1998)'
_computing_data_reduction 'DENZO (Otwinowski & Minor, 1997) & COLLECT (Hooft, R.W.W., 1998)'
_computing_structure_refinement 'SHELXL-97 (Sheldrick, 1997)'
_computing_structure_solution 'SHELXS-97 (Sheldrick, 1990)'
_diffrn_ambient_temperature 120(2)
_diffrn_detector_area_resol_mean '4096x4096pixels / 62x62mm'
_diffrn_measured_fraction_theta_full 0.993
_diffrn_measured_fraction_theta_max 0.993
_diffrn_measurement_device_type
;
Bruker-Nonius APEX II CCD camera on \k-goniostat
;
_diffrn_measurement_method '\f & \w scans'
_diffrn_radiation_monochromator '10cm confocal mirrors'
_diffrn_radiation_source 'Bruker-Nonius FR591 rotating anode'
_diffrn_radiation_type MoK\a
_diffrn_radiation_wavelength 0.71073
_diffrn_reflns_av_R_equivalents 0.0000
_diffrn_reflns_av_sigmaI/netI 0.0212
_diffrn_reflns_limit_h_max 10
_diffrn_reflns_limit_h_min -10
_diffrn_reflns_limit_k_max 14
_diffrn_reflns_limit_k_min -15
_diffrn_reflns_limit_l_max 16
_diffrn_reflns_limit_l_min 0
_diffrn_reflns_number 5014
_diffrn_reflns_theta_full 25.03
_diffrn_reflns_theta_max 25.03
_diffrn_reflns_theta_min 3.02
_exptl_absorpt_coefficient_mu 0.127
_exptl_absorpt_correction_T_max 0.9937
_exptl_absorpt_correction_T_min 0.9727
_exptl_absorpt_correction_type multi-scan
_exptl_absorpt_process_details 'SADABS 2007/2 (Sheldrick, G.M., 2007)'
_exptl_crystal_colour colourless
_exptl_crystal_density_diffrn 1.456
_exptl_crystal_density_method 'not measured'
_exptl_crystal_description plate
_exptl_crystal_F_000 648
_exptl_crystal_size_max 0.22
_exptl_crystal_size_mid 0.20
_exptl_crystal_size_min 0.05
_refine_diff_density_max 0.929
_refine_diff_density_min -0.827
_refine_diff_density_rms 0.070
_refine_ls_extinction_method none
_refine_ls_goodness_of_fit_ref 1.153
_refine_ls_hydrogen_treatment constr
_refine_ls_matrix_type full
_refine_ls_number_parameters 427
_refine_ls_number_reflns 5017
_refine_ls_number_restraints 18
_refine_ls_restrained_S_all 1.173
_refine_ls_R_factor_all 0.0772
_refine_ls_R_factor_gt 0.0704
_refine_ls_shift/su_max 0.000
_refine_ls_shift/su_mean 0.000
_refine_ls_structure_factor_coef Fsqd
_refine_ls_weighting_details 'calc w=1/[\s^2^(Fo^2^)+(0.0422P)^2^+2.7249P] where P=(Fo^2^+2Fc^2^)/3'
_refine_ls_weighting_scheme calc
_refine_ls_wR_factor_gt 0.1572
_refine_ls_wR_factor_ref 0.1630
_reflns_number_gt 4621
_reflns_number_total 5017
_reflns_threshold_expression >2\s(I)
_cod_data_source_file c2ob25929j.txt
_cod_data_source_block compound_7_trifluoroatetate
_cod_original_cell_volume 1429.42(8)
_cod_original_sg_symbol_Hall '-P 1 '
_cod_original_sg_symbol_H-M P-1
_cod_database_code 7152625

loop_
_symmetry_equiv_pos_as_xyz
'x, y, z'
'-x, -y, -z'

loop_
_atom_site_label
_atom_site_type_symbol
_atom_site_fract_x
_atom_site_fract_y
_atom_site_fract_z
_atom_site_U_iso_or_equiv
_atom_site_adp_type
_atom_site_occupancy
_atom_site_symmetry_multiplicity
_atom_site_calc_flag
_atom_site_refinement_flags
_atom_site_disorder_assembly
_atom_site_disorder_group
F2A F 0.4843(6) 0.2566(5) 0.8245(4) 0.0425(18) Uani 0.48 1 d PD A 1
F1B F 0.7245(5) 0.4028(6) 0.8102(7) 0.0305(16) Uiso 0.32 1 d PD A 2
F1A F 0.7253(4) 0.3549(6) 0.8166(4) 0.0472(16) Uani 0.48 1 d PD A 1
F2B F 0.5344(13) 0.2667(7) 0.8430(7) 0.0305(16) Uiso 0.32 1 d PD A 2
F3A F 0.5174(9) 0.4264(4) 0.8159(6) 0.042(2) Uani 0.48 1 d PD A 1
F3B F 0.4786(12) 0.4066(8) 0.8047(10) 0.0305(16) Uiso 0.32 1 d PD A 2
F4 F -0.1566(4) 0.2261(3) 0.14593(19) 0.0585(8) Uani 1 1 d . . .
F5 F 0.0396(3) 0.1557(2) 0.13401(16) 0.0384(6) Uani 1 1 d . . .
F6 F 0.0856(4) 0.3334(2) 0.1571(2) 0.0573(8) Uani 1 1 d . . .
O1 O -0.0301(3) 0.1704(2) 0.50491(18) 0.0230(5) Uani 1 1 d . . .
H1 H -0.0098 0.1829 0.4493 0.08(2) Uiso 1 1 calc R . .
O1C O 0.4965(3) 0.3424(2) 0.61718(19) 0.0290(6) Uani 1 1 d . . .
O3 O 0.5573(3) 0.1913(2) 0.6423(2) 0.0318(6) Uani 1 1 d . . .
O21 O 0.5703(3) 0.3089(2) 0.43546(19) 0.0271(6) Uani 1 1 d . . .
H21 H 0.5410 0.3189 0.4927 0.059(17) Uiso 1 1 calc R . .
O22 O -0.0139(4) 0.3470(2) 0.3421(2) 0.0433(8) Uani 1 1 d . . .
O23 O 0.0428(3) 0.1854(2) 0.32946(18) 0.0274(6) Uani 1 1 d . . .
N1 N 0.0768(3) 0.3641(2) 0.6156(2) 0.0180(6) Uani 1 1 d . . .
N2 N 0.4372(4) 0.1069(2) 0.3548(2) 0.0225(6) Uani 1 1 d . . .
C1 C 0.1046(4) 0.3889(3) 0.7263(2) 0.0199(7) Uani 1 1 d . . .
C2 C 0.1207(5) 0.4863(3) 0.7951(3) 0.0263(8) Uani 1 1 d . . .
H2 H 0.1215 0.5531 0.7763 0.032 Uiso 1 1 calc R . .
C3 C 0.1365(5) 0.4830(3) 0.8970(3) 0.0311(9) Uani 1 1 d . . .
H3 H 0.1516 0.5505 0.9472 0.037 Uiso 1 1 calc R . .
C4 C 0.1310(5) 0.3878(3) 0.9263(3) 0.0298(9) Uani 1 1 d . . .
H4 H 0.1390 0.3896 0.9953 0.036 Uiso 1 1 calc R . .
C5 C 0.1061(4) 0.1786(3) 0.8683(3) 0.0296(9) Uani 1 1 d . . .
H5 H 0.1094 0.1684 0.9341 0.036 Uiso 1 1 calc R . .
C6 C 0.0944(5) 0.0897(3) 0.7882(3) 0.0321(9) Uani 1 1 d . . .
H6 H 0.0892 0.0189 0.8003 0.038 Uiso 1 1 calc R . .
C7 C 0.0899(4) 0.0992(3) 0.6880(3) 0.0277(8) Uani 1 1 d . . .
H7 H 0.0850 0.0372 0.6340 0.033 Uiso 1 1 calc R . .
C8 C 0.0927(4) 0.2008(3) 0.6720(3) 0.0210(7) Uani 1 1 d . . .
C9 C 0.1032(4) 0.2905(3) 0.7534(3) 0.0203(7) Uani 1 1 d . . .
C10 C 0.1133(4) 0.2855(3) 0.8535(3) 0.0258(8) Uani 1 1 d . . .
C11 C -0.0912(4) 0.3644(3) 0.5841(3) 0.0234(8) Uani 1 1 d . . .
H11A H -0.1707 0.3061 0.6062 0.035 Uiso 1 1 calc R . .
H11C H -0.1097 0.3491 0.5111 0.035 Uiso 1 1 calc R . .
H11B H -0.1028 0.4380 0.6144 0.035 Uiso 1 1 calc R . .
C12 C 0.1984(4) 0.4466(3) 0.5752(3) 0.0212(7) Uani 1 1 d . . .
H12A H 0.1900 0.5221 0.6013 0.032 Uiso 1 1 calc R . .
H12B H 0.1769 0.4258 0.5021 0.032 Uiso 1 1 calc R . .
H12C H 0.3078 0.4460 0.5958 0.032 Uiso 1 1 calc R . .
C13 C 0.0932(4) 0.2387(3) 0.5770(3) 0.0188(7) Uani 1 1 d . . .
H13 H 0.1996 0.2439 0.5509 0.023 Uiso 1 1 calc R . .
C14 C 0.5373(4) 0.2837(3) 0.6691(3) 0.0224(8) Uani 1 1 d . A .
C15 C 0.5690(3) 0.3368(2) 0.7824(2) 0.0311(9) Uani 1 1 d D . .
C21 C 0.3861(4) 0.0549(3) 0.2465(3) 0.0237(8) Uani 1 1 d . . .
C22 C 0.3357(5) -0.0561(3) 0.1962(3) 0.0279(8) Uani 1 1 d . . .
H22 H 0.3227 -0.1142 0.2299 0.033 Uiso 1 1 calc R . .
C23 C 0.3041(5) -0.0797(3) 0.0907(3) 0.0328(9) Uani 1 1 d . . .
H23 H 0.2638 -0.1560 0.0534 0.039 Uiso 1 1 calc R . .
C24 C 0.3289(5) 0.0025(3) 0.0404(3) 0.0298(9) Uani 1 1 d . . .
H24 H 0.3086 -0.0179 -0.0305 0.036 Uiso 1 1 calc R . .
C25 C 0.4196(5) 0.2140(4) 0.0543(3) 0.0311(9) Uani 1 1 d . . .
H25 H 0.4109 0.2053 -0.0159 0.037 Uiso 1 1 calc R . .
C26 C 0.4661(5) 0.3197(4) 0.1177(3) 0.0342(9) Uani 1 1 d . . .
H26 H 0.4898 0.3826 0.0896 0.041 Uiso 1 1 calc R . .
C27 C 0.4802(5) 0.3394(3) 0.2229(3) 0.0295(9) Uani 1 1 d . . .
H27 H 0.5079 0.4134 0.2650 0.035 Uiso 1 1 calc R . .
C28 C 0.4523(4) 0.2476(3) 0.2617(3) 0.0239(8) Uani 1 1 d . . .
C29 C 0.4073(4) 0.1403(3) 0.1971(3) 0.0231(8) Uani 1 1 d . . .
C30 C 0.3846(4) 0.1177(3) 0.0925(3) 0.0275(8) Uani 1 1 d . . .
C31 C 0.6022(4) 0.0993(3) 0.3823(3) 0.0290(8) Uani 1 1 d . . .
H31A H 0.5987 0.0202 0.3657 0.044 Uiso 1 1 calc R . .
H31B H 0.6356 0.1321 0.4542 0.044 Uiso 1 1 calc R . .
H31C H 0.6802 0.1405 0.3450 0.044 Uiso 1 1 calc R . .
C32 C 0.3205(5) 0.0535(3) 0.4185(3) 0.0268(8) Uani 1 1 d . . .
H32A H 0.2124 0.0575 0.3994 0.040 Uiso 1 1 calc R . .
H32B H 0.3569 0.0934 0.4889 0.040 Uiso 1 1 calc R . .
H32C H 0.3159 -0.0254 0.4088 0.040 Uiso 1 1 calc R . .
C33 C 0.4444(4) 0.2372(3) 0.3682(3) 0.0237(8) Uani 1 1 d . . .
H33 H 0.3406 0.2473 0.3902 0.028 Uiso 1 1 calc R . .
C34 C 0.0111(4) 0.2613(3) 0.2969(3) 0.0217(7) Uani 1 1 d . . .
C35 C -0.0042(5) 0.2423(3) 0.1830(3) 0.0282(8) Uani 1 1 d . . .
F2C F 0.6237(17) 0.2873(10) 0.8471(7) 0.050(2) Uiso 0.20 1 d PD A 3
F1C F 0.6933(11) 0.4316(6) 0.7898(10) 0.050(2) Uiso 0.20 1 d PD A 3
F3C F 0.4545(13) 0.3772(11) 0.8246(10) 0.050(2) Uiso 0.20 1 d PD A 3

loop_
_atom_site_aniso_label
_atom_site_aniso_U_11
_atom_site_aniso_U_22
_atom_site_aniso_U_33
_atom_site_aniso_U_23
_atom_site_aniso_U_13
_atom_site_aniso_U_12
F2A 0.051(4) 0.065(4) 0.025(3) 0.030(3) 0.009(3) 0.023(3)
F1A 0.028(3) 0.068(4) 0.032(3) -0.003(3) -0.013(2) 0.010(3)
F3A 0.078(6) 0.028(3) 0.021(3) -0.007(3) -0.004(4) 0.030(4)
F4 0.0614(18) 0.076(2) 0.0355(14) -0.0144(14) -0.0198(13) 0.0445(16)
F5 0.0658(17) 0.0380(13) 0.0243(12) 0.0088(10) 0.0126(11) 0.0338(12)
F6 0.102(2) 0.0422(15) 0.0494(16) 0.0306(13) 0.0405(16) 0.0356(16)
O1 0.0260(13) 0.0206(12) 0.0205(13) 0.0051(10) -0.0033(10) 0.0053(10)
O1C 0.0324(15) 0.0350(15) 0.0256(13) 0.0104(12) 0.0007(11) 0.0179(12)
O3 0.0372(16) 0.0275(15) 0.0333(15) 0.0085(12) 0.0034(12) 0.0134(12)
O21 0.0278(14) 0.0269(14) 0.0224(14) 0.0081(11) -0.0041(11) 0.0021(11)
O22 0.082(2) 0.0350(17) 0.0248(14) 0.0075(13) 0.0085(15) 0.0352(16)
O23 0.0389(15) 0.0274(14) 0.0215(13) 0.0096(11) 0.0046(11) 0.0158(12)
N1 0.0211(15) 0.0187(14) 0.0167(14) 0.0070(11) 0.0027(12) 0.0080(12)
N2 0.0213(15) 0.0242(16) 0.0225(15) 0.0087(12) -0.0026(12) 0.0068(12)
C1 0.0215(17) 0.0235(18) 0.0181(17) 0.0070(14) 0.0020(14) 0.0109(14)
C2 0.032(2) 0.027(2) 0.0241(19) 0.0082(15) 0.0048(16) 0.0152(16)
C3 0.037(2) 0.037(2) 0.0213(19) 0.0028(16) 0.0042(16) 0.0174(18)
C4 0.030(2) 0.045(2) 0.0190(18) 0.0114(17) 0.0047(15) 0.0158(18)
C5 0.0237(19) 0.039(2) 0.030(2) 0.0222(18) -0.0017(16) 0.0076(16)
C6 0.034(2) 0.026(2) 0.039(2) 0.0192(18) -0.0039(18) 0.0082(17)
C7 0.0260(19) 0.0237(19) 0.033(2) 0.0117(16) -0.0054(16) 0.0058(15)
C8 0.0183(17) 0.0213(18) 0.0240(18) 0.0094(15) 0.0004(14) 0.0046(14)
C9 0.0172(17) 0.0243(18) 0.0216(17) 0.0106(15) -0.0009(14) 0.0069(14)
C10 0.0190(18) 0.036(2) 0.0245(19) 0.0150(16) -0.0001(15) 0.0061(16)
C11 0.0203(18) 0.0277(19) 0.0275(19) 0.0114(15) 0.0019(15) 0.0122(15)
C12 0.0244(18) 0.0180(17) 0.0219(17) 0.0080(14) 0.0027(14) 0.0055(14)
C13 0.0176(17) 0.0182(17) 0.0238(17) 0.0065(14) 0.0004(14) 0.0099(13)
C14 0.0151(17) 0.0264(19) 0.0275(19) 0.0105(16) 0.0031(14) 0.0063(14)
C15 0.038(2) 0.037(2) 0.027(2) 0.0138(17) 0.0077(17) 0.0199(18)
C21 0.0229(18) 0.0279(19) 0.0216(18) 0.0059(15) -0.0004(14) 0.0107(15)
C22 0.028(2) 0.028(2) 0.029(2) 0.0058(16) 0.0005(16) 0.0118(16)
C23 0.035(2) 0.033(2) 0.027(2) -0.0013(17) -0.0001(17) 0.0125(18)
C24 0.028(2) 0.038(2) 0.0211(18) 0.0032(17) 0.0012(15) 0.0109(17)
C25 0.026(2) 0.046(2) 0.0210(19) 0.0136(18) -0.0022(15) 0.0085(18)
C26 0.033(2) 0.039(2) 0.031(2) 0.0196(18) -0.0049(17) 0.0039(18)
C27 0.030(2) 0.029(2) 0.028(2) 0.0125(16) -0.0046(16) 0.0035(16)
C28 0.0220(18) 0.0283(19) 0.0207(18) 0.0075(15) -0.0034(14) 0.0066(15)
C29 0.0183(17) 0.0289(19) 0.0224(18) 0.0067(15) -0.0020(14) 0.0083(15)
C30 0.0198(18) 0.040(2) 0.0241(19) 0.0088(17) 0.0008(15) 0.0119(16)
C31 0.0219(19) 0.034(2) 0.033(2) 0.0129(17) -0.0034(16) 0.0091(16)
C32 0.029(2) 0.0240(19) 0.0264(19) 0.0083(15) 0.0016(16) 0.0052(15)
C33 0.0246(19) 0.0228(18) 0.0251(19) 0.0097(15) -0.0019(15) 0.0076(15)
C34 0.0220(18) 0.0200(18) 0.0227(18) 0.0055(14) 0.0008(14) 0.0062(14)
C35 0.038(2) 0.034(2) 0.0229(19) 0.0106(16) 0.0059(16) 0.0231(18)

loop_
_atom_type_symbol
_atom_type_description
_atom_type_scat_dispersion_real
_atom_type_scat_dispersion_imag
_atom_type_scat_source
C C 0.0033 0.0016 'International Tables Vol C Tables 4.2.6.8 and 6.1.1.4'
H H 0.0000 0.0000 'International Tables Vol C Tables 4.2.6.8 and 6.1.1.4'
N N 0.0061 0.0033 'International Tables Vol C Tables 4.2.6.8 and 6.1.1.4'
O O 0.0106 0.0060 'International Tables Vol C Tables 4.2.6.8 and 6.1.1.4'
F F 0.0171 0.0103 'International Tables Vol C Tables 4.2.6.8 and 6.1.1.4'

loop_
_geom_angle_atom_site_label_1
_geom_angle_atom_site_label_2
_geom_angle_atom_site_label_3
_geom_angle
C13 O1 H1 109.5
C33 O21 H21 109.5
C1 N1 C12 112.4(3)
C1 N1 C11 109.1(3)
C12 N1 C11 109.8(3)
C1 N1 C13 104.4(2)
C12 N1 C13 110.5(2)
C11 N1 C13 110.5(2)
C21 N2 C31 109.1(3)
C21 N2 C32 112.8(3)
C31 N2 C32 109.8(3)
C21 N2 C33 104.2(2)
C31 N2 C33 110.5(3)
C32 N2 C33 110.3(3)
C2 C1 C9 122.1(3)
C2 C1 N1 128.9(3)
C9 C1 N1 108.9(3)
C1 C2 C3 116.3(3)
C1 C2 H2 121.9
C3 C2 H2 121.9
C4 C3 C2 123.3(4)
C4 C3 H3 118.4
C2 C3 H3 118.4
C3 C4 C10 120.1(3)
C3 C4 H4 119.9
C10 C4 H4 119.9
C6 C5 C10 120.5(3)
C6 C5 H5 119.8
C10 C5 H5 119.8
C5 C6 C7 122.7(3)
C5 C6 H6 118.7
C7 C6 H6 118.7
C8 C7 C6 117.7(4)
C8 C7 H7 121.2
C6 C7 H7 121.2
C7 C8 C9 119.4(3)
C7 C8 C13 130.7(3)
C9 C8 C13 109.8(3)
C8 C9 C1 113.3(3)
C8 C9 C10 124.6(3)
C1 C9 C10 122.1(3)
C9 C10 C5 115.1(3)
C9 C10 C4 116.1(3)
C5 C10 C4 128.8(3)
N1 C11 H11A 109.5
N1 C11 H11C 109.5
H11A C11 H11C 109.5
N1 C11 H11B 109.5
H11A C11 H11B 109.5
H11C C11 H11B 109.5
N1 C12 H12A 109.5
N1 C12 H12B 109.5
H12A C12 H12B 109.5
N1 C12 H12C 109.5
H12A C12 H12C 109.5
H12B C12 H12C 109.5
O1 C13 C8 113.1(3)
O1 C13 N1 112.2(2)
C8 C13 N1 102.1(3)
O1 C13 H13 109.7
C8 C13 H13 109.7
N1 C13 H13 109.7
O3 C14 O1C 129.5(3)
O3 C14 C15 115.5(3)
O1C C14 C15 115.0(3)
F1A C15 F3A 113.1(4)
F1A C15 F3B 128.2(6)
F3A C15 F3B 15.3(7)
F1A C15 F2C 53.5(6)
F3A C15 F2C 120.6(7)
F3B C15 F2C 124.9(8)
F1A C15 F2B 85.2(5)
F3A C15 F2B 110.1(8)
F3B C15 F2B 106.1(6)
F2C C15 F2B 31.7(6)
F1A C15 F1B 27.6(4)
F3A C15 F1B 90.2(5)
F3B C15 F1B 105.4(6)
F2C C15 F1B 77.8(6)
F2B C15 F1B 107.9(5)
F1A C15 F3C 130.9(7)
F3A C15 F3C 32.0(6)
F3B C15 F3C 22.2(8)
F2C C15 F3C 106.5(6)
F2B C15 F3C 84.2(7)
F1B C15 F3C 116.7(8)
F1A C15 F2A 104.4(4)
F3A C15 F2A 105.4(4)
F3B C15 F2A 96.9(7)
F2C C15 F2A 50.9(7)
F2B C15 F2A 19.6(5)
F1B C15 F2A 127.5(5)
F3C C15 F2A 74.9(6)
F1A C15 F1C 53.9(6)
F3A C15 F1C 71.4(6)
F3B C15 F1C 85.2(8)
F2C C15 F1C 103.6(6)
F2B C15 F1C 131.5(7)
F1B C15 F1C 26.6(5)
F3C C15 F1C 102.6(6)
F2A C15 F1C 149.6(7)
F1A C15 C14 110.0(3)
F3A C15 C14 116.8(4)
F3B C15 C14 108.5(6)
F2C C15 C14 121.8(6)
F2B C15 C14 117.4(5)
F1B C15 C14 110.8(5)
F3C C15 C14 117.4(7)
F2A C15 C14 105.9(3)
F1C C15 C14 102.0(6)
C22 C21 C29 122.1(3)
C22 C21 N2 129.2(3)
C29 C21 N2 108.5(3)
C21 C22 C23 116.1(4)
C21 C22 H22 122.0
C23 C22 H22 122.0
C24 C23 C22 122.9(4)
C24 C23 H23 118.5
C22 C23 H23 118.5
C23 C24 C30 121.0(3)
C23 C24 H24 119.5
C30 C24 H24 119.5
C26 C25 C30 120.6(3)
C26 C25 H25 119.7
C30 C25 H25 119.7
C25 C26 C27 123.0(4)
C25 C26 H26 118.5
C27 C26 H26 118.5
C28 C27 C26 117.4(4)
C28 C27 H27 121.3
C26 C27 H27 121.3
C27 C28 C29 119.4(3)
C27 C28 C33 131.3(3)
C29 C28 C33 109.0(3)
C28 C29 C21 113.4(3)
C28 C29 C30 124.6(3)
C21 C29 C30 122.0(3)
C29 C30 C25 114.9(4)
C29 C30 C24 115.8(3)
C25 C30 C24 129.3(4)
N2 C31 H31A 109.5
N2 C31 H31B 109.5
H31A C31 H31B 109.5
N2 C31 H31C 109.5
H31A C31 H31C 109.5
H31B C31 H31C 109.5
N2 C32 H32A 109.5
N2 C32 H32B 109.5
H32A C32 H32B 109.5
N2 C32 H32C 109.5
H32A C32 H32C 109.5
H32B C32 H32C 109.5
O21 C33 C28 115.2(3)
O21 C33 N2 112.2(3)
C28 C33 N2 101.2(3)
O21 C33 H33 109.3
C28 C33 H33 109.3
N2 C33 H33 109.3
O22 C34 O23 129.7(3)
O22 C34 C35 114.8(3)
O23 C34 C35 115.5(3)
F5 C35 F4 107.3(3)
F5 C35 F6 106.7(3)
F4 C35 F6 105.6(3)
F5 C35 C34 115.1(3)
F4 C35 C34 110.5(3)
F6 C35 C34 111.1(3)

loop_
_geom_bond_atom_site_label_1
_geom_bond_atom_site_label_2
_geom_bond_distance
F2A C15 1.3519(11)
F1B C15 1.3503(11)
F1A C15 1.3478(10)
F2B C15 1.3502(11)
F3A C15 1.3484(11)
F3B C15 1.3500(11)
F4 C35 1.333(5)
F5 C35 1.331(4)
F6 C35 1.342(5)
O1 C13 1.362(4)
O1 H1 0.8400
O1C C14 1.259(4)
O3 C14 1.226(4)
O21 C33 1.352(4)
O21 H21 0.8400
O22 C34 1.221(4)
O23 C34 1.254(4)
N1 C1 1.486(4)
N1 C12 1.496(4)
N1 C11 1.501(4)
N1 C13 1.628(4)
N2 C21 1.482(4)
N2 C31 1.499(4)
N2 C32 1.500(5)
N2 C33 1.624(4)
C1 C2 1.355(5)
C1 C9 1.396(5)
C2 C3 1.424(5)
C2 H2 0.9500
C3 C4 1.363(6)
C3 H3 0.9500
C4 C10 1.425(6)
C4 H4 0.9500
C5 C6 1.376(6)
C5 C10 1.419(5)
C5 H5 0.9500
C6 C7 1.421(5)
C6 H6 0.9500
C7 C8 1.366(5)
C7 H7 0.9500
C8 C9 1.395(5)
C8 C13 1.504(5)
C9 C10 1.402(5)
C11 H11A 0.9800
C11 H11C 0.9800
C11 H11B 0.9800
C12 H12A 0.9800
C12 H12B 0.9800
C12 H12C 0.9800
C13 H13 1.0000
C14 C15 1.538(4)
C15 F2C 1.3501(11)
C15 F3C 1.3503(11)
C15 F1C 1.3523(11)
C21 C22 1.366(5)
C21 C29 1.395(5)
C22 C23 1.418(5)
C22 H22 0.9500
C23 C24 1.367(6)
C23 H23 0.9500
C24 C30 1.416(6)
C24 H24 0.9500
C25 C26 1.371(6)
C25 C30 1.415(6)
C25 H25 0.9500
C26 C27 1.413(5)
C26 H26 0.9500
C27 C28 1.371(5)
C27 H27 0.9500
C28 C29 1.393(5)
C28 C33 1.515(5)
C29 C30 1.404(5)
C31 H31A 0.9800
C31 H31B 0.9800
C31 H31C 0.9800
C32 H32A 0.9800
C32 H32B 0.9800
C32 H32C 0.9800
C33 H33 1.0000
C34 C35 1.534(5)

loop_
_geom_hbond_atom_site_label_D
_geom_hbond_atom_site_label_H
_geom_hbond_atom_site_label_A
_geom_hbond_distance_DH
_geom_hbond_distance_HA
_geom_hbond_distance_DA
_geom_hbond_angle_DHA
O1 H1 O23 0.84 1.75 2.581(4) 169.0
O21 H21 O1C 0.84 1.77 2.603(4) 175.2
